data_4509571
loop_
_publ_author_name
'Baillargeon, Pierre'
'Dory, Yves L.'

_publ_section_title
;
 Supramolecular Walls from Cyclic Peptides: Modulating Nature and Strength
 of Weak Interactions
;
_journal_issue 8
_journal_name_full 'Crystal Growth &amp; Design'
_journal_page_first 3638
_journal_paper_doi 10.1021/cg900379n
_journal_volume 9
_journal_year 2009
_chemical_formula_sum 'C27 H39 N3 O4'
_chemical_formula_weight 469.61
_chemical_name_systematic
; 
 ? 
;
_space_group_IT_number 14
_symmetry_cell_setting monoclinic
_symmetry_space_group_name_Hall '-P 2yn'
_symmetry_space_group_name_H-M 'P 1 21/n 1'
_atom_sites_solution_hydrogens geom
_atom_sites_solution_primary direct
_atom_sites_solution_secondary difmap
_audit_creation_method SHELXL-97
_cell_angle_alpha 90.00
_cell_angle_beta 106.5340(10)
_cell_angle_gamma 90.00
_cell_formula_units_Z 4
_cell_length_a 16.6187(13)
_cell_length_b 10.1985(8)
_cell_length_c 16.7613(13)
_cell_measurement_reflns_used 5291
_cell_measurement_temperature 213(2)
_cell_measurement_theta_max 28.27
_cell_measurement_theta_min 2.37
_cell_volume 2723.3(4)
_computing_cell_refinement 'Bruker SMART'
_computing_data_collection 'Bruker SMART'
_computing_data_reduction 'Bruker SAINT'
_computing_molecular_graphics 'Bruker SHELXTL'
_computing_publication_material 'Bruker SHELXTL'
_computing_structure_refinement 'SHELXL-97 (Sheldrick, 1997)'
_computing_structure_solution 'SHELXS-97 (Sheldrick, 1990)'
_diffrn_ambient_temperature 213(2)
_diffrn_measured_fraction_theta_full 0.973
_diffrn_measured_fraction_theta_max 0.973
_diffrn_measurement_device_type 'CCD area detector'
_diffrn_measurement_method 'phi and omega scans'
_diffrn_radiation_monochromator graphite
_diffrn_radiation_source 'fine-focus sealed tube'
_diffrn_radiation_type MoK\a
_diffrn_radiation_wavelength 0.71073
_diffrn_reflns_av_R_equivalents 0.0182
_diffrn_reflns_av_sigmaI/netI 0.0163
_diffrn_reflns_limit_h_max 19
_diffrn_reflns_limit_h_min -21
_diffrn_reflns_limit_k_max 13
_diffrn_reflns_limit_k_min -12
_diffrn_reflns_limit_l_max 19
_diffrn_reflns_limit_l_min -21
_diffrn_reflns_number 18206
_diffrn_reflns_theta_full 27.50
_diffrn_reflns_theta_max 27.50
_diffrn_reflns_theta_min 1.52
_exptl_absorpt_coefficient_mu 0.077
_exptl_absorpt_correction_type none
_exptl_crystal_colour Colourless
_exptl_crystal_density_diffrn 1.145
_exptl_crystal_density_meas 0
_exptl_crystal_density_method 'not measured'
_exptl_crystal_description Irregular
_exptl_crystal_F_000 1016
_exptl_crystal_size_max 0.50
_exptl_crystal_size_mid 0.40
_exptl_crystal_size_min 0.40
_refine_diff_density_max 0.278
_refine_diff_density_min -0.155
_refine_diff_density_rms 0.039
_refine_ls_extinction_method none
_refine_ls_goodness_of_fit_ref 1.067
_refine_ls_hydrogen_treatment mixed
_refine_ls_matrix_type full
_refine_ls_number_parameters 470
_refine_ls_number_reflns 6089
_refine_ls_number_restraints 0
_refine_ls_restrained_S_all 1.067
_refine_ls_R_factor_all 0.0563
_refine_ls_R_factor_gt 0.0427
_refine_ls_shift/su_max 0.000
_refine_ls_shift/su_mean 0.000
_refine_ls_structure_factor_coef Fsqd
_refine_ls_weighting_details 'calc w=1/[\s^2^(Fo^2^)+(0.0711P)^2^+0.2878P] where P=(Fo^2^+2Fc^2^)/3'
_refine_ls_weighting_scheme calc
_refine_ls_wR_factor_gt 0.1168
_refine_ls_wR_factor_ref 0.1244
_reflns_number_gt 4794
_reflns_number_total 6089
_reflns_threshold_expression >2sigma(I)
_cod_data_source_file cg900379nsup1.cif
_cod_data_source_block 26-AcMe
_cod_depositor_comments
;
The following automatic conversions were performed:

'_symmetry_cell_setting' value 'Monoclinic' changed to 'monoclinic'
according to /home/saulius/struct/CIF-dictionaries/cif_core.dic
dictionary named 'cif_core.dic' version 2.4.2 from 2011-04-26.

Automatic conversion script
Id: cif_fix_values 1891 2012-01-12 08:04:46Z andrius 
;
_cod_original_sg_symbol_H-M P2(1)/n
_cod_database_code 4509571

loop_
_symmetry_equiv_pos_as_xyz
'x, y, z'
'-x+1/2, y+1/2, -z+1/2'
'-x, -y, -z'
'x-1/2, -y-1/2, z-1/2'

loop_
_atom_site_label
_atom_site_type_symbol
_atom_site_fract_x
_atom_site_fract_y
_atom_site_fract_z
_atom_site_U_iso_or_equiv
_atom_site_adp_type
_atom_site_occupancy
_atom_site_symmetry_multiplicity
_atom_site_calc_flag
_atom_site_refinement_flags
C1 C 0.12768(7) 0.17236(12) -0.05549(7) 0.0398(3) Uani 1 1 d .
O1 O 0.20285(5) 0.17102(9) -0.01602(6) 0.0525(2) Uani 1 1 d .
C2 C 0.08778(8) 0.29931(12) -0.09809(7) 0.0435(3) Uani 1 1 d .
C3 C 0.10885(8) 0.40480(13) -0.02877(8) 0.0454(3) Uani 1 1 d .
C4 C 0.07976(8) 0.37010(12) 0.04313(8) 0.0444(3) Uani 1 1 d .
C5 C 0.05746(8) 0.33511(12) 0.10149(8) 0.0448(3) Uani 1 1 d .
C6 C 0.02856(9) 0.29351(14) 0.17251(8) 0.0473(3) Uani 1 1 d .
N7 N 0.09258(7) 0.22572(10) 0.23712(6) 0.0442(3) Uani 1 1 d .
C8 C 0.10908(7) 0.09855(11) 0.23171(6) 0.0353(2) Uani 1 1 d .
O8 O 0.07242(5) 0.03323(9) 0.17075(5) 0.0501(2) Uani 1 1 d .
C9 C 0.17334(7) 0.03575(11) 0.30654(7) 0.0377(2) Uani 1 1 d .
C10 C 0.21892(8) -0.07462(12) 0.27351(8) 0.0413(3) Uani 1 1 d .
C11 C 0.27107(7) -0.02518(11) 0.22265(7) 0.0404(3) Uani 1 1 d .
C12 C 0.31373(7) 0.01789(12) 0.18244(7) 0.0415(3) Uani 1 1 d .
C13 C 0.36695(9) 0.07524(15) 0.13497(8) 0.0470(3) Uani 1 1 d .
N14 N 0.35452(7) 0.02092(11) 0.05240(6) 0.0430(2) Uani 1 1 d .
C15 C 0.38974(7) -0.09312(13) 0.04107(8) 0.0434(3) Uani 1 1 d .
O15 O 0.43449(6) -0.15485(10) 0.10006(7) 0.0623(3) Uani 1 1 d .
C16 C 0.37203(8) -0.14294(15) -0.04911(9) 0.0534(3) Uani 1 1 d .
C17 C 0.30009(9) -0.24484(15) -0.06349(10) 0.0519(3) Uani 1 1 d .
C18 C 0.22358(8) -0.18761(12) -0.05126(8) 0.0444(3) Uani 1 1 d .
C19 C 0.16884(7) -0.12719(12) -0.03549(7) 0.0409(3) Uani 1 1 d .
C20 C 0.10599(8) -0.04973(12) -0.01026(8) 0.0413(3) Uani 1 1 d .
N21 N 0.07833(6) 0.06795(10) -0.05980(6) 0.0399(2) Uani 1 1 d .
C22 C 0.12993(14) 0.3371(2) -0.16487(12) 0.0718(5) Uani 1 1 d .
C23 C -0.00759(9) 0.29168(15) -0.13594(9) 0.0536(3) Uani 1 1 d .
C24 C 0.12318(10) -0.02561(15) 0.36132(9) 0.0512(3) Uani 1 1 d .
C25 C 0.23722(9) 0.13363(13) 0.35759(8) 0.0446(3) Uani 1 1 d .
C26 C 0.45021(12) -0.2143(3) -0.05747(17) 0.0833(6) Uani 1 1 d .
C27 C 0.34843(14) -0.0327(2) -0.11328(10) 0.0712(5) Uani 1 1 d .
C28 C 0.36343(13) 0.4210(2) 0.82545(14) 0.0842(5) Uani 1 1 d .
O28 O 0.3320(3) 0.5280(3) 0.79643(17) 0.1466(13) Uani 0.70 1 d P
C29 C 0.3797(4) 0.3170(7) 0.7744(2) 0.157(3) Uani 0.70 1 d P
H29A H 0.3367 0.2502 0.7674 0.236 Uiso 0.70 1 calc PR
H29B H 0.4342 0.2787 0.8009 0.236 Uiso 0.70 1 calc PR
H29C H 0.3792 0.3517 0.7204 0.236 Uiso 0.70 1 calc PR
C30 C 0.3729(3) 0.3921(5) 0.9130(2) 0.1082(14) Uani 0.70 1 d P
H30A H 0.4321 0.3846 0.9426 0.162 Uiso 0.70 1 calc PR
H30B H 0.3448 0.3102 0.9174 0.162 Uiso 0.70 1 calc PR
H30C H 0.3481 0.4623 0.9372 0.162 Uiso 0.70 1 calc PR
C29' C 0.3926(5) 0.4877(9) 0.7668(5) 0.093(2) Uani 0.30 1 d P
H29D H 0.3454 0.5154 0.7211 0.139 Uiso 0.30 1 calc PR
H29E H 0.4285 0.4302 0.7459 0.139 Uiso 0.30 1 calc PR
H29F H 0.4244 0.5641 0.7925 0.139 Uiso 0.30 1 calc PR
C30' C 0.3579(8) 0.2763(10) 0.8192(13) 0.178(8) Uani 0.30 1 d P
H30D H 0.3013 0.2511 0.7885 0.268 Uiso 0.30 1 calc PR
H30E H 0.3719 0.2387 0.8746 0.268 Uiso 0.30 1 calc PR
H30F H 0.3970 0.2445 0.7902 0.268 Uiso 0.30 1 calc PR
O28' O 0.3683(13) 0.4644(11) 0.8951(10) 0.270(10) Uani 0.30 1 d P
H3A H 0.0836(9) 0.4882(15) -0.0521(9) 0.049(4) Uiso 1 1 d .
H3B H 0.1701(9) 0.4132(14) -0.0100(9) 0.052(4) Uiso 1 1 d .
H6A H 0.0123(10) 0.3711(17) 0.2022(10) 0.065(4) Uiso 1 1 d .
H6B H -0.0203(9) 0.2343(14) 0.1535(9) 0.047(4) Uiso 1 1 d .
H7 H 0.1188(10) 0.2695(16) 0.2799(11) 0.058(4) Uiso 1 1 d .
H10A H 0.1760(9) -0.1359(14) 0.2414(9) 0.048(4) Uiso 1 1 d .
H10B H 0.2534(9) -0.1213(15) 0.3214(9) 0.051(4) Uiso 1 1 d .
H13A H 0.3587(10) 0.1644(18) 0.1295(10) 0.062(5) Uiso 1 1 d .
H13B H 0.4263(11) 0.0647(16) 0.1641(10) 0.061(4) Uiso 1 1 d .
H14 H 0.3137(10) 0.0514(16) 0.0142(10) 0.057(4) Uiso 1 1 d .
H17A H 0.2908(10) -0.2778(16) -0.1178(11) 0.060(4) Uiso 1 1 d .
H17B H 0.3203(10) -0.3204(15) -0.0248(10) 0.054(4) Uiso 1 1 d .
H20A H 0.0559(9) -0.1034(15) -0.0145(9) 0.051(4) Uiso 1 1 d .
H20B H 0.1286(9) -0.0233(14) 0.0478(9) 0.052(4) Uiso 1 1 d .
H21 H 0.0302(10) 0.0652(15) -0.0919(10) 0.054(4) Uiso 1 1 d .
H22A H 0.1892(13) 0.3392(18) -0.1427(12) 0.078(6) Uiso 1 1 d .
H22B H 0.1067(13) 0.426(2) -0.1907(13) 0.094(6) Uiso 1 1 d .
H22C H 0.1146(13) 0.268(2) -0.2101(14) 0.096(7) Uiso 1 1 d .
H23A H -0.0363(10) 0.2669(16) -0.0928(11) 0.060(4) Uiso 1 1 d .
H23B H -0.0238(10) 0.2263(16) -0.1802(10) 0.059(4) Uiso 1 1 d .
H23C H -0.0286(11) 0.3716(18) -0.1610(11) 0.069(5) Uiso 1 1 d .
H24A H 0.1606(10) -0.0733(17) 0.4074(11) 0.064(4) Uiso 1 1 d .
H24B H 0.0930(10) 0.0438(16) 0.3828(10) 0.057(4) Uiso 1 1 d .
H24C H 0.0802(10) -0.0878(16) 0.3293(10) 0.058(4) Uiso 1 1 d .
H25A H 0.2691(10) 0.1761(16) 0.3217(10) 0.063(4) Uiso 1 1 d .
H25B H 0.2104(9) 0.2027(14) 0.3822(9) 0.048(4) Uiso 1 1 d .
H25C H 0.2753(10) 0.0903(16) 0.4022(10) 0.061(4) Uiso 1 1 d .
H26A H 0.4968(15) -0.154(2) -0.0453(14) 0.100(7) Uiso 1 1 d .
H26B H 0.4423(15) -0.258(2) -0.1100(16) 0.107(7) Uiso 1 1 d .
H26C H 0.4645(14) -0.288(2) -0.0201(14) 0.086(7) Uiso 1 1 d .
H27A H 0.3965(13) 0.031(2) -0.1010(13) 0.094(6) Uiso 1 1 d .
H27B H 0.2961(13) 0.0188(18) -0.1111(11) 0.078(5) Uiso 1 1 d .
H27C H 0.3395(12) -0.069(2) -0.1651(14) 0.086(6) Uiso 1 1 d .

loop_
_atom_site_aniso_label
_atom_site_aniso_U_11
_atom_site_aniso_U_22
_atom_site_aniso_U_33
_atom_site_aniso_U_23
_atom_site_aniso_U_13
_atom_site_aniso_U_12
C1 0.0379(6) 0.0440(6) 0.0365(6) -0.0024(5) 0.0088(4) 0.0021(5)
O1 0.0357(4) 0.0501(5) 0.0648(6) -0.0024(4) 0.0033(4) 0.0013(4)
C2 0.0455(6) 0.0456(6) 0.0369(6) 0.0034(5) 0.0075(5) -0.0006(5)
C3 0.0450(7) 0.0399(6) 0.0468(7) 0.0030(5) 0.0056(5) -0.0004(5)
C4 0.0445(6) 0.0412(6) 0.0404(6) -0.0025(5) 0.0005(5) 0.0081(5)
C5 0.0451(6) 0.0425(6) 0.0399(6) -0.0027(5) 0.0006(5) 0.0099(5)
C6 0.0485(7) 0.0488(7) 0.0407(6) -0.0007(5) 0.0063(5) 0.0122(6)
N7 0.0526(6) 0.0395(5) 0.0335(5) -0.0043(4) 0.0007(4) 0.0048(4)
C8 0.0348(5) 0.0381(6) 0.0333(5) -0.0027(4) 0.0106(4) -0.0029(4)
O8 0.0477(5) 0.0486(5) 0.0457(5) -0.0133(4) -0.0002(4) -0.0016(4)
C9 0.0443(6) 0.0346(6) 0.0336(5) 0.0001(4) 0.0101(5) -0.0009(4)
C10 0.0455(6) 0.0351(6) 0.0424(6) 0.0017(5) 0.0112(5) 0.0022(5)
C11 0.0410(6) 0.0372(6) 0.0401(6) -0.0019(5) 0.0071(5) 0.0052(5)
C12 0.0431(6) 0.0401(6) 0.0390(6) -0.0040(5) 0.0081(5) 0.0024(5)
C13 0.0483(7) 0.0479(7) 0.0450(7) -0.0058(5) 0.0139(5) -0.0070(6)
N14 0.0409(5) 0.0490(6) 0.0380(5) 0.0016(4) 0.0097(4) 0.0030(4)
C15 0.0361(6) 0.0510(7) 0.0448(6) 0.0025(5) 0.0142(5) 0.0006(5)
O15 0.0581(6) 0.0638(6) 0.0597(6) 0.0082(5) 0.0085(5) 0.0159(5)
C16 0.0486(7) 0.0652(9) 0.0527(8) -0.0075(6) 0.0243(6) 0.0012(6)
C17 0.0487(7) 0.0553(8) 0.0537(8) -0.0124(6) 0.0176(6) 0.0053(6)
C18 0.0448(6) 0.0452(6) 0.0418(6) -0.0043(5) 0.0103(5) 0.0006(5)
C19 0.0396(6) 0.0424(6) 0.0388(6) -0.0008(5) 0.0082(5) -0.0009(5)
C20 0.0405(6) 0.0439(6) 0.0404(6) 0.0018(5) 0.0133(5) 0.0027(5)
N21 0.0333(5) 0.0431(5) 0.0396(5) 0.0005(4) 0.0044(4) 0.0023(4)
C22 0.0871(13) 0.0780(12) 0.0575(10) 0.0132(9) 0.0321(9) 0.0009(10)
C23 0.0510(8) 0.0479(8) 0.0488(8) 0.0058(6) -0.0069(6) 0.0032(6)
C24 0.0633(8) 0.0492(8) 0.0456(7) 0.0038(6) 0.0226(6) -0.0030(7)
C25 0.0496(7) 0.0407(6) 0.0359(6) 0.0000(5) 0.0001(5) 0.0015(5)
C26 0.0559(10) 0.1068(17) 0.0995(16) -0.0330(14) 0.0420(10) 0.0002(11)
C27 0.0873(12) 0.0892(13) 0.0429(8) -0.0010(8) 0.0276(8) -0.0128(10)
C28 0.0836(12) 0.0903(14) 0.0804(13) -0.0066(11) 0.0264(10) 0.0054(11)
O28 0.237(4) 0.0972(18) 0.0866(17) 0.0003(14) 0.015(2) 0.045(2)
C29 0.171(5) 0.228(7) 0.067(2) -0.011(3) 0.027(2) 0.118(5)
C30 0.127(3) 0.128(4) 0.0607(18) -0.003(2) 0.0122(19) 0.015(3)
C29' 0.105(5) 0.093(5) 0.084(5) 0.001(4) 0.034(4) -0.019(4)
C30' 0.111(8) 0.072(6) 0.36(3) -0.033(11) 0.079(13) 0.002(5)
O28' 0.53(3) 0.131(8) 0.277(15) -0.018(9) 0.319(18) -0.012(11)

loop_
_atom_type_symbol
_atom_type_description
_atom_type_scat_dispersion_real
_atom_type_scat_dispersion_imag
_atom_type_scat_source
C C 0.0033 0.0016 'International Tables Vol C Tables 4.2.6.8 and 6.1.1.4'
H H 0.0000 0.0000 'International Tables Vol C Tables 4.2.6.8 and 6.1.1.4'
N N 0.0061 0.0033 'International Tables Vol C Tables 4.2.6.8 and 6.1.1.4'
O O 0.0106 0.0060 'International Tables Vol C Tables 4.2.6.8 and 6.1.1.4'

loop_
_geom_angle_atom_site_label_1
_geom_angle_atom_site_label_2
_geom_angle_atom_site_label_3
_geom_angle
O1 C1 N21 122.18(11)
O1 C1 C2 119.69(11)
N21 C1 C2 118.08(10)
C22 C2 C23 110.18(13)
C22 C2 C1 109.01(12)
C23 C2 C1 114.13(11)
C22 C2 C3 108.74(13)
C23 C2 C3 109.40(11)
C1 C2 C3 105.15(9)
C4 C3 C2 113.11(11)
C4 C3 H3A 109.5(8)
C2 C3 H3A 108.9(8)
C4 C3 H3B 108.3(9)
C2 C3 H3B 107.1(9)
H3A C3 H3B 109.9(12)
C5 C4 C3 176.51(13)
C4 C5 C6 178.90(13)
N7 C6 C5 113.67(11)
N7 C6 H6A 104.3(9)
C5 C6 H6A 111.6(9)
N7 C6 H6B 108.0(8)
C5 C6 H6B 110.1(8)
H6A C6 H6B 109.1(12)
C8 N7 C6 122.08(10)
C8 N7 H7 120.1(11)
C6 N7 H7 117.8(11)
O8 C8 N7 121.44(11)
O8 C8 C9 121.23(10)
N7 C8 C9 117.28(9)
C25 C9 C8 113.27(9)
C25 C9 C24 109.84(10)
C8 C9 C24 106.74(10)
C25 C9 C10 110.06(10)
C8 C9 C10 108.00(9)
C24 C9 C10 108.78(10)
C11 C10 C9 112.89(10)
C11 C10 H10A 110.8(8)
C9 C10 H10A 107.8(8)
C11 C10 H10B 110.0(8)
C9 C10 H10B 107.2(9)
H10A C10 H10B 107.9(12)
C12 C11 C10 178.35(12)
C11 C12 C13 177.85(13)
N14 C13 C12 114.87(11)
N14 C13 H13A 107.8(10)
C12 C13 H13A 110.6(10)
N14 C13 H13B 106.6(9)
C12 C13 H13B 111.4(9)
H13A C13 H13B 105.1(14)
C15 N14 C13 121.18(11)
C15 N14 H14 119.9(11)
C13 N14 H14 116.5(11)
O15 C15 N14 121.32(12)
O15 C15 C16 121.56(12)
N14 C15 C16 117.12(11)
C27 C16 C26 109.88(16)
C27 C16 C15 112.76(13)
C26 C16 C15 108.44(14)
C27 C16 C17 110.60(13)
C26 C16 C17 107.72(14)
C15 C16 C17 107.28(11)
C18 C17 C16 111.88(11)
C18 C17 H17A 111.6(10)
C16 C17 H17A 107.3(10)
C18 C17 H17B 111.1(9)
C16 C17 H17B 108.3(9)
H17A C17 H17B 106.5(13)
C19 C18 C17 170.59(13)
C18 C19 C20 175.72(13)
N21 C20 C19 114.52(10)
N21 C20 H20A 107.1(8)
C19 C20 H20A 109.8(8)
N21 C20 H20B 108.1(9)
C19 C20 H20B 109.5(8)
H20A C20 H20B 107.6(12)
C1 N21 C20 122.50(10)
C1 N21 H21 121.9(11)
C20 N21 H21 115.6(11)
C2 C22 H22A 111.1(11)
C2 C22 H22B 109.5(11)
H22A C22 H22B 111.6(16)
C2 C22 H22C 107.6(12)
H22A C22 H22C 108.6(17)
H22B C22 H22C 108.3(17)
C2 C23 H23A 111.2(9)
C2 C23 H23B 112.2(9)
H23A C23 H23B 106.9(13)
C2 C23 H23C 110.6(10)
H23A C23 H23C 110.3(14)
H23B C23 H23C 105.5(14)
C9 C24 H24A 110.2(9)
C9 C24 H24B 110.0(9)
H24A C24 H24B 110.1(13)
C9 C24 H24C 111.5(9)
H24A C24 H24C 108.1(13)
H24B C24 H24C 106.9(13)
C9 C25 H25A 110.3(9)
C9 C25 H25B 112.1(8)
H25A C25 H25B 108.7(12)
C9 C25 H25C 110.0(10)
H25A C25 H25C 109.1(13)
H25B C25 H25C 106.6(13)
C16 C26 H26A 109.1(13)
C16 C26 H26B 114.0(14)
H26A C26 H26B 112.5(19)
C16 C26 H26C 111.6(13)
H26A C26 H26C 108.9(19)
H26B C26 H26C 100.3(19)
C16 C27 H27A 107.6(12)
C16 C27 H27B 113.7(10)
H27A C27 H27B 107.0(16)
C16 C27 H27C 107.8(13)
H27A C27 H27C 111.3(17)
H27B C27 H27C 109.5(16)
O28' C28 O28 87.9(7)
O28' C28 C29' 123.6(7)
O28 C28 C29' 59.2(4)
O28' C28 C29 149.2(8)
O28 C28 C29 122.9(3)
C29' C28 C29 77.1(5)
O28' C28 C30 32.8(5)
O28 C28 C30 118.8(3)
C29' C28 C30 148.1(4)
C29 C28 C30 117.7(3)
O28' C28 C30' 114.3(10)
O28 C28 C30' 146.5(7)
C29' C28 C30' 117.6(8)
C29 C28 C30' 40.5(7)
C30 C28 C30' 81.8(8)
C28 C29 H29A 109.5
C28 C29 H29B 109.5
H29A C29 H29B 109.5
C28 C29 H29C 109.5
H29A C29 H29C 109.5
H29B C29 H29C 109.5
C28 C30 H30A 109.5
C28 C30 H30B 109.5
H30A C30 H30B 109.5
C28 C30 H30C 109.5
H30A C30 H30C 109.5
H30B C30 H30C 109.5
C28 C29' H29D 109.5
C28 C29' H29E 109.5
H29D C29' H29E 109.5
C28 C29' H29F 109.5
H29D C29' H29F 109.5
H29E C29' H29F 109.5
C28 C30' H30D 109.5
C28 C30' H30E 109.5
H30D C30' H30E 109.5
C28 C30' H30F 109.5
H30D C30' H30F 109.5
H30E C30' H30F 109.5

loop_
_geom_bond_atom_site_label_1
_geom_bond_atom_site_label_2
_geom_bond_distance
C1 O1 1.2361(14)
C1 N21 1.3334(16)
C1 C2 1.5350(17)
C2 C22 1.529(2)
C2 C23 1.5323(19)
C2 C3 1.5488(18)
C3 C4 1.4638(19)
C3 H3A 0.980(15)
C3 H3B 0.980(15)
C4 C5 1.1948(18)
C5 C6 1.467(2)
C6 N7 1.4584(16)
C6 H6A 1.011(17)
C6 H6B 0.989(15)
N7 C8 1.3339(16)
N7 H7 0.852(17)
C8 O8 1.2267(13)
C8 C9 1.5367(15)
C9 C25 1.5293(16)
C9 C24 1.5379(17)
C9 C10 1.5447(16)
C10 C11 1.4671(17)
C10 H10A 0.985(15)
C10 H10B 0.969(15)
C11 C12 1.1924(17)
C12 C13 1.4690(18)
C13 N14 1.4499(16)
C13 H13A 0.920(18)
C13 H13B 0.975(16)
N14 C15 1.3397(17)
N14 H14 0.848(17)
C15 O15 1.2282(16)
C15 C16 1.5416(18)
C16 C27 1.528(2)
C16 C26 1.530(2)
C16 C17 1.550(2)
C17 C18 1.4656(18)
C17 H17A 0.941(17)
C17 H17B 1.001(16)
C18 C19 1.1891(17)
C19 C20 1.4646(17)
C20 N21 1.4574(16)
C20 H20A 0.982(15)
C20 H20B 0.976(15)
N21 H21 0.828(16)
C22 H22A 0.95(2)
C22 H22B 1.03(2)
C22 H22C 1.02(2)
C23 H23A 1.005(17)
C23 H23B 0.976(17)
C23 H23C 0.937(19)
C24 H24A 0.974(17)
C24 H24B 0.993(16)
C24 H24C 0.991(16)
C25 H25A 1.006(17)
C25 H25B 0.985(15)
C25 H25C 0.941(16)
C26 H26A 0.97(2)
C26 H26B 0.96(3)
C26 H26C 0.96(2)
C27 H27A 1.00(2)
C27 H27B 1.03(2)
C27 H27C 0.92(2)
C28 O28' 1.230(12)
C28 O28 1.247(3)
C28 C29' 1.392(7)
C28 C29 1.437(5)
C28 C30 1.461(5)
C28 C30' 1.480(11)
C29 H29A 0.9700
C29 H29B 0.9700
C29 H29C 0.9700
C30 H30A 0.9700
C30 H30B 0.9700
C30 H30C 0.9700
C29' H29D 0.9700
C29' H29E 0.9700
C29' H29F 0.9700
C30' H30D 0.9700
C30' H30E 0.9700
C30' H30F 0.9700
